data_4347946
loop_
_publ_author_name
'Aguirrechu-Comer\'on, Amagoia'
'Hern\'andez-Molina, Rita'
'Rodr\'iguez-Hern\'andez, Pl\'acida'
'Mu\~noz, Alfonso'
'Rodr\'iguez-Mendoza, Ulises R'
'Lav\'in, V\?\'ictor'
'Angel, Ross J.'
'Gonzalez-Platas, Javier'

_publ_section_title
;
 Experimental and ab Initio Study of
 Catena(bis(\m2-iodo)-6-methylquinoline-copper(I)) under Pressure:
 Synthesis, Crystal Structure, Electronic, and Luminescence Properties.
;
_journal_issue 15
_journal_name_full 'Inorganic chemistry'
_journal_page_first 7476
_journal_page_last 7484
_journal_paper_doi 10.1021/acs.inorgchem.6b00796
_journal_volume 55
_journal_year 2016
_chemical_formula_moiety 'C10 H9 Cu I N'
_chemical_formula_sum 'C10 H9 Cu I N'
_chemical_formula_weight 333.62
_space_group_crystal_system triclinic
_space_group_IT_number 2
_space_group_name_Hall '-P 1'
_space_group_name_H-M_alt 'P -1'
_atom_sites_solution_hydrogens geom
_atom_sites_solution_primary direct
_audit_creation_date 2016-03-11
_audit_creation_method
;
Olex2 1.2
(compiled 2016.02.19 svn.r3266 for OlexSys, GUI svn.r5155)
;
_cell_angle_alpha 89.116(13)
_cell_angle_beta 86.774(13)
_cell_angle_gamma 80.153(13)
_cell_formula_units_Z 2
_cell_length_a 4.1769(4)
_cell_length_b 9.4845(15)
_cell_length_c 10.1521(17)
_cell_measurement_reflns_used 1463
_cell_measurement_temperature 298(1)
_cell_measurement_theta_max 27.2530
_cell_measurement_theta_min 4.5520
_cell_volume 395.62(10)
_computing_cell_refinement 'CrysAlisPro 1.171.38.41l (Rigaku OD, 2015)'
_computing_data_collection 'CrysAlisPro 1.171.38.41l (Rigaku OD, 2015)'
_computing_data_reduction 'CrysAlisPro 1.171.38.41l (Rigaku OD, 2015)'
_computing_molecular_graphics 'Olex2 (Dolomanov et al., 2009)'
_computing_publication_material 'Olex2 (Dolomanov et al., 2009)'
_computing_structure_refinement 'ShelXL (Sheldrick, 2015)'
_computing_structure_solution 'ShelXT (Sheldrick, 2015)'
_diffrn_ambient_pressure 4780000(50000)
_diffrn_ambient_temperature 298(1)
_diffrn_detector 'CCD plate'
_diffrn_detector_area_resol_mean 8.1268
_diffrn_detector_type EosS2
_diffrn_measured_fraction_theta_full 0.354
_diffrn_measured_fraction_theta_max 0.320
_diffrn_measurement_details
;
List of Runs (angles in degrees, time in seconds):

  # Type    Start    End  Width  t~exp~   \w     \q     \k     \f   Frames
--------------------------------------------------------------------------
  1  \w    -11.00  48.00   0.50   10.00    --   26.32 -26.00   7.00  118
  2  \w    -18.00  14.00   0.50   10.00    --   26.32  39.00 -12.00   64
  3  \w    -23.00   4.00   0.50   10.00    --   26.32  97.00 -35.00   54
  4  \w    -42.00 -17.00   0.50   10.00    --   26.32 134.00 -57.00   50
  5  \w    -42.00 -17.00   0.50   10.00    --   26.32 134.00 123.00   50
  6  \w    -15.00  14.00   0.50   10.00    --   26.32  77.00 150.00   58
  7  \w    -20.00   5.00   0.50   10.00    --   26.32  39.00 167.00   50
  8  \w    -74.00  -9.00   0.50   10.00    --  -27.10  97.00 143.00  130
  9  \w    -31.00  37.00   0.50   10.00    --  -27.10 -26.00   7.00  136
 10  \w     40.00  65.00   0.50   10.00    --   26.32 -77.00-150.00   50
 11  \w     -4.00  57.00   0.50   10.00    --   26.32 -53.00-162.00  122
 12  \w    -11.00  14.00   0.50   10.00    --  -27.10 -81.00-151.00   50
 13  \w    -17.00  32.00   0.50   10.00    --  -27.10 -13.00-176.00   98
 14  \w   -109.00 -72.00   0.50   10.00    --  -27.10-178.00 -90.00   74
;
_diffrn_measurement_device 'four-circle diffractometer'
_diffrn_measurement_device_type 'SuperNova, Dualflex, EosS2'
_diffrn_measurement_method '\w scans'
_diffrn_orient_matrix_type 'CrysAlisPro convention (1999,Acta A55,543-557)'
_diffrn_orient_matrix_UB_11 -0.0170862000
_diffrn_orient_matrix_UB_12 0.0574220000
_diffrn_orient_matrix_UB_13 -0.0460754000
_diffrn_orient_matrix_UB_21 0.0433469000
_diffrn_orient_matrix_UB_22 -0.0493534000
_diffrn_orient_matrix_UB_23 -0.0524346000
_diffrn_orient_matrix_UB_31 -0.1662015000
_diffrn_orient_matrix_UB_32 -0.0053384000
_diffrn_orient_matrix_UB_33 -0.0049818000
_diffrn_radiation_monochromator graphite
_diffrn_radiation_probe x-ray
_diffrn_radiation_type MoK\a
_diffrn_radiation_wavelength 0.71073
_diffrn_reflns_av_R_equivalents 0.0598
_diffrn_reflns_av_unetI/netI 0.0458
_diffrn_reflns_Laue_measured_fraction_full 0.354
_diffrn_reflns_Laue_measured_fraction_max 0.320
_diffrn_reflns_limit_h_max 5
_diffrn_reflns_limit_h_min -5
_diffrn_reflns_limit_k_max 9
_diffrn_reflns_limit_k_min -9
_diffrn_reflns_limit_l_max 11
_diffrn_reflns_limit_l_min -11
_diffrn_reflns_number 2408
_diffrn_reflns_point_group_measured_fraction_full 0.354
_diffrn_reflns_point_group_measured_fraction_max 0.320
_diffrn_reflns_theta_full 25.242
_diffrn_reflns_theta_max 27.806
_diffrn_reflns_theta_min 2.956
_diffrn_source 'fine-focus sealed X-ray tube'
_diffrn_source_type 'Enhance (Mo) X-ray Source'
_exptl_absorpt_coefficient_mu 6.597
_exptl_absorpt_correction_T_max 1.00000
_exptl_absorpt_correction_T_min 0.80802
_exptl_absorpt_correction_type multi-scan
_exptl_absorpt_process_details
;
CrysAlisPro 1.171.38.41l (Rigaku Oxford Diffraction, 2015)
Empirical absorption correction using spherical harmonics,
 implemented in SCALE3 ABSPACK scaling algorithm.
;
_exptl_crystal_colour yellow
_exptl_crystal_colour_primary yellow
_exptl_crystal_density_diffrn 2.801
_exptl_crystal_description plate
_exptl_crystal_F_000 316
_exptl_crystal_size_max 0.17
_exptl_crystal_size_mid 0.073
_exptl_crystal_size_min 0.05
_refine_diff_density_max 1.070
_refine_diff_density_min -1.217
_refine_diff_density_rms 0.168
_refine_ls_extinction_coef 0.018(4)
_refine_ls_extinction_expression Fc^*^=kFc[1+0.001xFc^2^\l^3^/sin(2\q)]^-1/4^
_refine_ls_extinction_method 'SHELXL-2014/7 (Sheldrick 2014'
_refine_ls_goodness_of_fit_ref 1.038
_refine_ls_hydrogen_treatment constr
_refine_ls_matrix_type full
_refine_ls_number_parameters 60
_refine_ls_number_reflns 602
_refine_ls_number_restraints 0
_refine_ls_restrained_S_all 1.038
_refine_ls_R_factor_all 0.0478
_refine_ls_R_factor_gt 0.0406
_refine_ls_shift/su_max 0.000
_refine_ls_shift/su_mean 0.000
_refine_ls_structure_factor_coef Fsqd
_refine_ls_weighting_details 'w=1/[\s^2^(Fo^2^)+(0.0803P)^2^] where P=(Fo^2^+2Fc^2^)/3'
_refine_ls_weighting_scheme calc
_refine_ls_wR_factor_gt 0.1042
_refine_ls_wR_factor_ref 0.1100
_reflns_Friedel_coverage 0.000
_reflns_number_gt 539
_reflns_number_total 602
_reflns_threshold_expression 'I > 2\s(I)'
_cod_data_source_file ic6b00796_si_001.cif
_cod_data_source_block CuI_11_478GPa
_cod_original_cell_volume 395.63(10)
_cod_database_code 4347946
_shelx_space_group_comment
;
The symmetry employed for this shelxl refinement is uniquely defined
by the following loop, which should always be used as a source of
symmetry information in preference to the above space-group names.
They are only intended as comments.
;
_reflns_odcompleteness_completeness 35.00
_reflns_odcompleteness_iscentric 1
_reflns_odcompleteness_theta 26.32
_olex2_refinement_description
;
1. Fixed Uiso
 At 1.2 times of:
  All C(H) groups
 At 1.5 times of:
  All C(H,H,H) groups
2.a Aromatic/amide H refined with riding coordinates:
 C1(H1), C8(H8), C5(H5), C2(H2), C7(H7), C3(H3)
2.b Idealised Me refined as rotating group:
 C10(H10A,H10B,H10C)
;
_shelx_shelxl_version_number 2014/7
_olex2_submission_special_instructions 'No special instructions were received'
_oxdiff_exptl_absorpt_empirical_details
;
Empirical correction (ABSPACK) includes:
- Absorption correction using spherical harmonics
- Frame scaling
;
_oxdiff_exptl_absorpt_empirical_full_max 1.734
_oxdiff_exptl_absorpt_empirical_full_min 0.541

loop_
_space_group_symop_operation_xyz
'x, y, z'
'-x, -y, -z'

loop_
_atom_site_label
_atom_site_type_symbol
_atom_site_fract_x
_atom_site_fract_y
_atom_site_fract_z
_atom_site_U_iso_or_equiv
_atom_site_adp_type
_atom_site_occupancy
_atom_site_site_symmetry_order
_atom_site_calc_flag
_atom_site_refinement_flags_posn
I1 I 1.34600(13) 0.34198(15) 0.12132(12) 0.0157(3) Uiso 1 1 d .
Cu1 Cu 1.1779(3) 0.5989(4) 0.0329(3) 0.027(2) Uani 1 1 d .
N1 N 1.0074(19) 0.764(2) 0.1537(17) 0.0134(17) Uiso 1 1 d .
C9 C 0.765(2) 0.759(2) 0.248(2) 0.014(2) Uiso 1 1 d .
C4 C 0.600(2) 0.882(2) 0.315(2) 0.012(2) Uiso 1 1 d .
C1 C 1.088(2) 0.891(2) 0.124(2) 0.0127(19) Uiso 1 1 d .
H1 H 1.2633 0.8941 0.0634 0.015 Uiso 1 1 calc R
C8 C 0.676(2) 0.627(3) 0.279(2) 0.016(2) Uiso 1 1 d .
H8 H 0.7773 0.5458 0.2333 0.019 Uiso 1 1 calc R
C5 C 0.363(2) 0.866(2) 0.416(2) 0.0121(19) Uiso 1 1 d .
H5 H 0.2547 0.9465 0.4616 0.015 Uiso 1 1 calc R
C2 C 0.922(2) 1.025(3) 0.179(2) 0.017(2) Uiso 1 1 d .
H2 H 0.9736 1.1124 0.1516 0.021 Uiso 1 1 calc R
C6 C 0.293(2) 0.738(3) 0.448(2) 0.014(2) Uiso 1 1 d .
C7 C 0.447(2) 0.614(2) 0.376(2) 0.017(2) Uiso 1 1 d .
H7 H 0.3895 0.5256 0.3950 0.021 Uiso 1 1 calc R
C3 C 0.678(2) 1.014(3) 0.276(2) 0.014(2) Uiso 1 1 d .
H3 H 0.5651 1.0967 0.3158 0.017 Uiso 1 1 calc R
C10 C 0.063(2) 0.715(2) 0.566(2) 0.016(2) Uiso 1 1 d .
H10A H 0.1870 0.6927 0.6426 0.025 Uiso 1 1 calc GR
H10B H -0.0471 0.6372 0.5478 0.025 Uiso 1 1 calc GR
H10C H -0.0934 0.8004 0.5812 0.025 Uiso 1 1 calc GR

loop_
_atom_site_aniso_label
_atom_site_aniso_U_11
_atom_site_aniso_U_22
_atom_site_aniso_U_33
_atom_site_aniso_U_23
_atom_site_aniso_U_13
_atom_site_aniso_U_12
Cu1 0.0308(7) 0.023(4) 0.026(3) -0.009(4) 0.0080(11) -0.0065(12)

loop_
_atom_type_symbol
_atom_type_description
_atom_type_scat_dispersion_real
_atom_type_scat_dispersion_imag
_atom_type_scat_source
C C 0.0033 0.0016 'International Tables Vol C Tables 4.2.6.8 and 6.1.1.4'
H H 0.0000 0.0000 'International Tables Vol C Tables 4.2.6.8 and 6.1.1.4'
Cu Cu 0.3201 1.2651 'International Tables Vol C Tables 4.2.6.8 and 6.1.1.4'
I I -0.4742 1.8119 'International Tables Vol C Tables 4.2.6.8 and 6.1.1.4'
N N 0.0061 0.0033 'International Tables Vol C Tables 4.2.6.8 and 6.1.1.4'

loop_
_exptl_crystal_face_index_h
_exptl_crystal_face_index_k
_exptl_crystal_face_index_l
_exptl_crystal_face_perp_dist
-6 -5 -1 0.0596
-2 -9 -10 0.0365
6 2 -2 0.0686
2 9 10 0.0305
0 -10 9 0.0250
0 10 -9 0.0250

loop_
_geom_angle_atom_site_label_1
_geom_angle_atom_site_label_2
_geom_angle_atom_site_label_3
_geom_angle
_geom_angle_site_symmetry_1
_geom_angle_site_symmetry_3
Cu1 I1 Cu1 72.32(8) . 2_865
Cu1 I1 Cu1 60.90(8) . 2_765
Cu1 I1 Cu1 103.15(12) 2_865 2_765
I1 Cu1 I1 107.68(8) . 2_865
I1 Cu1 I1 119.10(8) . 2_765
I1 Cu1 I1 103.15(13) 2_865 2_765
I1 Cu1 Cu1 62.43(15) . 2_765
I1 Cu1 Cu1 121.41(9) 2_865 2_765
I1 Cu1 Cu1 54.04(12) . 2_865
I1 Cu1 Cu1 53.64(9) 2_865 2_865
I1 Cu1 Cu1 127.18(9) 2_765 2_865
Cu1 Cu1 I1 56.67(10) 2_765 2_765
Cu1 Cu1 Cu1 92.96(13) 2_765 2_865
N1 Cu1 I1 110.4(5) . 2_865
N1 Cu1 I1 121.9(7) . .
N1 Cu1 I1 92.6(5) . 2_765
N1 Cu1 Cu1 138.0(3) . 2_865
N1 Cu1 Cu1 123.5(3) . 2_765
C9 N1 Cu1 122.3(13) . .
C1 N1 Cu1 118.3(10) . .
C1 N1 C9 118.1(12) . .
N1 C9 C4 122(2) . .
N1 C9 C8 118.7(12) . .
C8 C9 C4 118.9(15) . .
C5 C4 C9 119(2) . .
C3 C4 C9 117.9(16) . .
C3 C4 C5 123.3(13) . .
N1 C1 H1 118.0 . .
N1 C1 C2 124.0(14) . .
C2 C1 H1 118.0 . .
C9 C8 H8 119.4 . .
C7 C8 C9 121.2(13) . .
C7 C8 H8 119.4 . .
C4 C5 H5 119.6 . .
C6 C5 C4 120.9(13) . .
C6 C5 H5 119.6 . .
C1 C2 H2 122.1 . .
C3 C2 C1 116(2) . .
C3 C2 H2 122.1 . .
C5 C6 C7 120.4(17) . .
C5 C6 C10 122.2(11) . .
C7 C6 C10 117(2) . .
C8 C7 C6 120(2) . .
C8 C7 H7 120.1 . .
C6 C7 H7 120.1 . .
C4 C3 C2 121.5(14) . .
C4 C3 H3 119.2 . .
C2 C3 H3 119.2 . .
C6 C10 H10A 109.5 . .
C6 C10 H10B 109.5 . .
C6 C10 H10C 109.5 . .
H10A C10 H10B 109.5 . .
H10A C10 H10C 109.5 . .
H10B C10 H10C 109.5 . .

loop_
_geom_bond_atom_site_label_1
_geom_bond_atom_site_label_2
_geom_bond_distance
_geom_bond_site_symmetry_2
I1 Cu1 2.580(5) .
I1 Cu1 2.593(2) 2_865
I1 Cu1 2.737(3) 2_765
Cu1 I1 2.593(2) 2_865
Cu1 I1 2.737(3) 2_765
Cu1 Cu1 2.698(4) 2_765
Cu1 Cu1 3.052(4) 2_865
Cu1 N1 2.011(8) .
N1 C9 1.36(2) .
N1 C1 1.33(3) .
C9 C4 1.418(15) .
C9 C8 1.39(3) .
C4 C5 1.41(2) .
C4 C3 1.39(4) .
C1 H1 0.9300 .
C1 C2 1.441(19) .
C8 H8 0.9300 .
C8 C7 1.35(2) .
C5 H5 0.9300 .
C5 C6 1.33(4) .
C2 H2 0.9300 .
C2 C3 1.39(2) .
C6 C7 1.431(16) .
C6 C10 1.53(3) .
C7 H7 0.9300 .
C3 H3 0.9300 .
C10 H10A 0.9600 .
C10 H10B 0.9600 .
C10 H10C 0.9600 .

loop_
_geom_torsion_atom_site_label_1
_geom_torsion_atom_site_label_2
_geom_torsion_atom_site_label_3
_geom_torsion_atom_site_label_4
_geom_torsion
Cu1 N1 C9 C4 -167.3(14)
Cu1 N1 C9 C8 13(2)
Cu1 N1 C1 C2 163.1(14)
N1 C9 C4 C5 -176.6(17)
N1 C9 C4 C3 4(3)
N1 C9 C8 C7 177.1(19)
N1 C1 C2 C3 5(2)
C9 N1 C1 C2 -4(2)
C9 C4 C5 C6 0(3)
C9 C4 C3 C2 -3(2)
C9 C8 C7 C6 -1(3)
C4 C9 C8 C7 -2(3)
C4 C5 C6 C7 -3(3)
C4 C5 C6 C10 173.5(17)
C1 N1 C9 C4 -1(3)
C1 N1 C9 C8 179.7(16)
C1 C2 C3 C4 -1(2)
C8 C9 C4 C5 3(3)
C8 C9 C4 C3 -176.1(16)
C5 C4 C3 C2 177.7(18)
C5 C6 C7 C8 3(3)
C3 C4 C5 C6 178.4(17)
C10 C6 C7 C8 -173.2(17)

loop_
_exptl_oxdiff_crystal_face_indexfrac_h
_exptl_oxdiff_crystal_face_indexfrac_k
_exptl_oxdiff_crystal_face_indexfrac_l
_exptl_oxdiff_crystal_face_x
_exptl_oxdiff_crystal_face_y
_exptl_oxdiff_crystal_face_z
-5.7731 -4.8204 -1.1599 -0.1247 0.0485 0.9910
-2.2776 -9.3865 -9.7793 -0.0495 0.8773 0.4774
5.7614 2.1408 -2.1675 0.1244 0.2577 -0.9582
1.7621 9.3535 10.1707 0.0384 -0.9185 -0.3935
0.0377 -9.9010 9.3504 -1.0000 0.0000 0.0000
-0.0377 9.9010 -9.3504 1.0000 0.0000 0.0000
